data_2210153
loop_
_publ_author_name
'Ling-Yun Zhang'
'Xian-Zhong Sun'

_publ_section_title
;<i>catena</i>-Poly[[[bis(3-hydroxynaphthalene-2-carboxylato)zinc(II)]-\m-4,4'-bipyridine-\k^2^<i>N</i>:<i>N</i>']
 hemihydrate]
;
_journal_coeditor_code CI2120
_journal_issue 9
_journal_name_full 'Acta Crystallographica Section E'
_journal_page_first m2238
_journal_page_last m2240
_journal_paper_doi 10.1107/S1600536806029667
_journal_volume 62
_journal_year 2006
_chemical_formula_iupac '[Zn (C11 H7 O3)2 (C10 H8 N2)], 0.5H2 O'
_chemical_formula_moiety 'C32 H22 N2 O6 Zn, 0.5H2 O1'
_chemical_formula_sum 'C32 H23 N2 O6.5 Zn'
_chemical_formula_weight 604.89
_chemical_name_systematic
;
catena-Poly[[[bis(3-hydroxynaphthalene-2-carboxylato)zinc(II)]-
\m-4,4'-bipyridine-\k^2^N:N'] hemihydrate]
;
_space_group_IT_number 14
_symmetry_cell_setting monoclinic
_symmetry_space_group_name_Hall '-P 2ybc'
_symmetry_space_group_name_H-M 'P 1 21/c 1'
_atom_sites_solution_hydrogens geom
_atom_sites_solution_primary direct
_atom_sites_solution_secondary difmap
_audit_creation_method SHELXL-97
_cell_angle_alpha 90.00
_cell_angle_beta 112.100(3)
_cell_angle_gamma 90.00
_cell_formula_units_Z 4
_cell_length_a 16.432(3)
_cell_length_b 10.8059(17)
_cell_length_c 16.627(3)
_cell_measurement_reflns_used 100
_cell_measurement_temperature 293(2)
_cell_measurement_theta_max 28
_cell_measurement_theta_min 2
_cell_volume 2735.4(8)
_computing_cell_refinement 'SAINT (Bruker, 2002)'
_computing_data_collection 'SMART (Bruker, 2001)'
_computing_data_reduction SAINT
_computing_molecular_graphics SHELXTL
_computing_publication_material SHELXTL
_computing_structure_refinement SHELXTL
_computing_structure_solution 'SHELXTL (Bruker, 2000)'
_diffrn_ambient_temperature 293(2)
_diffrn_measured_fraction_theta_full 0.989
_diffrn_measured_fraction_theta_max 0.989
_diffrn_measurement_device_type 'Bruker SMART APEX area-detector'
_diffrn_measurement_method '\f and \w'
_diffrn_radiation_monochromator graphite
_diffrn_radiation_source 'sealed tube'
_diffrn_radiation_type MoK\a
_diffrn_radiation_wavelength 0.71073
_diffrn_reflns_av_R_equivalents 0.0282
_diffrn_reflns_av_sigmaI/netI 0.0401
_diffrn_reflns_limit_h_max 12
_diffrn_reflns_limit_h_min -20
_diffrn_reflns_limit_k_max 12
_diffrn_reflns_limit_k_min -13
_diffrn_reflns_limit_l_max 21
_diffrn_reflns_limit_l_min -19
_diffrn_reflns_number 14832
_diffrn_reflns_theta_full 27.00
_diffrn_reflns_theta_max 27.00
_diffrn_reflns_theta_min 2.90
_diffrn_standards_number 0
_exptl_absorpt_coefficient_mu 0.949
_exptl_absorpt_correction_T_max 0.8946
_exptl_absorpt_correction_T_min 0.8183
_exptl_absorpt_correction_type multi-scan
_exptl_absorpt_process_details '(SADABS; Bruker, 2002)'
_exptl_crystal_colour Colourless
_exptl_crystal_density_diffrn 1.469
_exptl_crystal_density_method 'not measured'
_exptl_crystal_description Block
_exptl_crystal_F_000 1244
_exptl_crystal_size_max 0.22
_exptl_crystal_size_mid 0.20
_exptl_crystal_size_min 0.12
_refine_diff_density_max 0.407
_refine_diff_density_min -0.227
_refine_ls_extinction_method none
_refine_ls_goodness_of_fit_ref 1.013
_refine_ls_hydrogen_treatment constr
_refine_ls_matrix_type full
_refine_ls_number_parameters 379
_refine_ls_number_reflns 5906
_refine_ls_number_restraints 0
_refine_ls_restrained_S_all 1.013
_refine_ls_R_factor_all 0.0737
_refine_ls_R_factor_gt 0.0426
_refine_ls_shift/su_max 0.001
_refine_ls_shift/su_mean 0.000
_refine_ls_structure_factor_coef Fsqd
_refine_ls_weighting_details 'calc w=1/[\s^2^(Fo^2^)+(0.0578P)^2^+0.8697P] where P=(Fo^2^+2Fc^2^)/3'
_refine_ls_weighting_scheme calc
_refine_ls_wR_factor_gt 0.1027
_refine_ls_wR_factor_ref 0.1216
_reflns_number_gt 3942
_reflns_number_total 5906
_reflns_threshold_expression I>2\s(I)
_cod_data_source_file ci2120.cif
_cod_data_source_block I
_cod_original_sg_symbol_H-M 'P 21/c'
_cod_database_code 2210153
_cod_database_fobs_code 2210153

loop_
_symmetry_equiv_pos_as_xyz
'x, y, z'
'-x, y+1/2, -z+1/2'
'-x, -y, -z'
'x, -y-1/2, z-1/2'

loop_
_atom_site_type_symbol
_atom_site_label
_atom_site_fract_x
_atom_site_fract_y
_atom_site_fract_z
_atom_site_U_iso_or_equiv
_atom_site_adp_type
_atom_site_calc_flag
_atom_site_refinement_flags
_atom_site_occupancy
Zn Zn1 0.25922(2) 0.90579(3) 0.52690(2) 0.04953(13) Uani d . 1
O O1 0.41757(16) 0.5438(2) 0.72498(16) 0.0834(7) Uani d . 1
H H1A 0.3817 0.6003 0.7119 0.125 Uiso d R 1
O O2 0.33855(14) 0.7371(2) 0.64885(15) 0.0704(6) Uani d . 1
O O3 0.37769(13) 0.83377(19) 0.55288(14) 0.0620(5) Uani d . 1
O O4 -0.06538(18) 0.8098(3) 0.50067(19) 0.0941(8) Uani d . 1
H H4A -0.0257 0.8607 0.5105 0.141 Uiso d R 1
O O5 0.07898(17) 0.9033(2) 0.4993(2) 0.0908(8) Uani d . 1
O O6 0.17170(13) 0.7800(2) 0.47295(14) 0.0640(6) Uani d . 1
N N1 0.25582(16) 1.0198(2) 0.42659(15) 0.0501(6) Uani d . 1
N N2 0.26043(16) 1.4667(2) 0.11769(15) 0.0519(6) Uani d . 1
C C1 0.1881(2) 1.0943(3) 0.3882(2) 0.0662(9) Uani d . 1
H H1 0.1400 1.0894 0.4046 0.079 Uiso d R 1
C C2 0.1855(2) 1.1780(3) 0.3255(2) 0.0658(9) Uani d . 1
H H2 0.1362 1.2275 0.3002 0.079 Uiso d R 1
C C3 0.25535(18) 1.1894(2) 0.29959(17) 0.0469(6) Uani d . 1
C C4 0.3243(2) 1.1083(3) 0.3374(2) 0.0582(8) Uani d . 1
H H4 0.3724 1.1098 0.3208 0.070 Uiso d R 1
C C5 0.3222(2) 1.0257(3) 0.3992(2) 0.0581(8) Uani d . 1
H H5 0.3692 0.9716 0.4231 0.070 Uiso d R 1
C C6 0.2091(2) 1.4762(3) 0.1625(2) 0.0623(8) Uani d . 1
H H6 0.1738 1.5460 0.1542 0.075 Uiso d R 1
C C7 0.2055(2) 1.3882(3) 0.2209(2) 0.0596(8) Uani d . 1
H H7 0.1675 1.3989 0.2500 0.071 Uiso d R 1
C C8 0.25769(18) 1.2845(3) 0.23633(17) 0.0485(6) Uani d . 1
C C9 0.3121(2) 1.2746(3) 0.1902(2) 0.0596(8) Uani d . 1
H H9 0.3484 1.2060 0.1977 0.071 Uiso d R 1
C C10 0.3120(2) 1.3670(3) 0.1331(2) 0.0616(8) Uani d . 1
H H10 0.3500 1.3595 0.1036 0.074 Uiso d R 1
C C11 0.38816(19) 0.7487(3) 0.60753(19) 0.0534(7) Uani d . 1
C C12 0.46065(17) 0.6571(3) 0.62190(18) 0.0498(7) Uani d . 1
C C13 0.51540(18) 0.6659(3) 0.57728(18) 0.0534(7) Uani d . 1
H H13 0.5098 0.7329 0.5405 0.064 Uiso d R 1
C C14 0.58003(19) 0.5761(3) 0.58591(19) 0.0577(8) Uani d . 1
C C15 0.6381(2) 0.5834(4) 0.5404(2) 0.0745(10) Uani d . 1
H H15 0.6348 0.6500 0.5039 0.089 Uiso d R 1
C C16 0.6991(2) 0.4919(5) 0.5509(3) 0.0868(12) Uani d . 1
H H16 0.7373 0.4975 0.5216 0.104 Uiso d R 1
C C17 0.7048(3) 0.3916(4) 0.6040(3) 0.0887(13) Uani d . 1
H H17 0.7460 0.3300 0.6091 0.106 Uiso d R 1
C C18 0.6516(2) 0.3812(3) 0.6490(2) 0.0762(10) Uani d . 1
H H18 0.6564 0.3130 0.6846 0.091 Uiso d R 1
C C19 0.5883(2) 0.4739(3) 0.6418(2) 0.0592(8) Uani d . 1
C C20 0.5319(2) 0.4665(3) 0.6880(2) 0.0661(8) Uani d . 1
H H20 0.5366 0.4000 0.7250 0.079 Uiso d R 1
C C21 0.4705(2) 0.5552(3) 0.6789(2) 0.0578(7) Uani d . 1
C C22 0.0966(2) 0.8036(3) 0.4730(2) 0.0574(7) Uani d . 1
C C23 0.02793(18) 0.7061(3) 0.43936(18) 0.0488(6) Uani d . 1
C C24 -0.0498(2) 0.7126(3) 0.4576(2) 0.0576(7) Uani d . 1
C C25 -0.1091(2) 0.6192(3) 0.4317(2) 0.0668(9) Uani d . 1
H H25 -0.1582 0.6220 0.4466 0.080 Uiso d R 1
C C26 -0.0990(2) 0.5196(3) 0.3835(2) 0.0591(8) Uani d . 1
C C27 -0.1611(3) 0.4220(4) 0.3537(3) 0.0842(12) Uani d . 1
H H27 -0.2100 0.4221 0.3689 0.101 Uiso d R 1
C C28 -0.1510(3) 0.3305(4) 0.3046(3) 0.1034(15) Uani d . 1
H H28 -0.1930 0.2682 0.2859 0.124 Uiso d R 1
C C29 -0.0783(4) 0.3269(4) 0.2810(3) 0.1151(16) Uani d . 1
H H29 -0.0726 0.2634 0.2457 0.138 Uiso d R 1
C C30 -0.0156(3) 0.4171(4) 0.3094(3) 0.1031(14) Uani d . 1
H H30 0.0335 0.4136 0.2945 0.124 Uiso d R 1
C C31 -0.0242(2) 0.5145(3) 0.3611(2) 0.0596(8) Uani d . 1
C C32 0.03859(19) 0.6087(3) 0.3924(2) 0.0561(7) Uani d . 1
H H32 0.0895 0.6044 0.3805 0.067 Uiso d R 1
O O1W 0.5150(3) 0.5732(6) 0.9164(4) 0.1020(18) Uani d P 0.50
H H1WA 0.5499 0.5151 0.9166 0.153 Uiso d PR 0.50
H H1WB 0.4884 0.5858 0.8623 0.153 Uiso d PR 0.50

loop_
_atom_site_aniso_label
_atom_site_aniso_U_11
_atom_site_aniso_U_22
_atom_site_aniso_U_33
_atom_site_aniso_U_12
_atom_site_aniso_U_13
_atom_site_aniso_U_23
Zn1 0.0583(2) 0.04205(19) 0.0541(2) -0.00346(15) 0.02781(16) -0.00240(15)
O1 0.0779(16) 0.0962(18) 0.0942(18) 0.0108(14) 0.0530(15) 0.0321(15)
O2 0.0629(13) 0.0706(15) 0.0909(16) 0.0018(11) 0.0438(13) -0.0008(12)
O3 0.0628(13) 0.0534(12) 0.0681(13) 0.0036(10) 0.0227(11) 0.0074(11)
O4 0.0917(18) 0.0892(19) 0.127(2) -0.0003(15) 0.0702(17) -0.0256(17)
O5 0.0842(18) 0.0608(15) 0.130(2) -0.0117(13) 0.0431(17) -0.0322(15)
O6 0.0533(13) 0.0610(13) 0.0806(15) -0.0093(10) 0.0286(11) -0.0054(11)
N1 0.0584(15) 0.0458(13) 0.0524(14) -0.0007(11) 0.0280(12) 0.0008(11)
N2 0.0625(15) 0.0461(13) 0.0514(13) 0.0016(11) 0.0263(12) 0.0033(11)
C1 0.0596(19) 0.072(2) 0.079(2) 0.0059(17) 0.0401(17) 0.0187(18)
C2 0.0577(19) 0.067(2) 0.081(2) 0.0145(15) 0.0357(17) 0.0214(17)
C3 0.0561(17) 0.0433(15) 0.0432(14) -0.0028(12) 0.0210(13) -0.0020(12)
C4 0.071(2) 0.0554(18) 0.0634(18) 0.0088(15) 0.0424(16) 0.0077(15)
C5 0.0644(19) 0.0554(18) 0.0635(19) 0.0135(15) 0.0344(16) 0.0102(15)
C6 0.084(2) 0.0514(18) 0.0631(19) 0.0171(16) 0.0403(18) 0.0038(15)
C7 0.077(2) 0.0547(18) 0.0626(18) 0.0140(15) 0.0438(17) 0.0086(15)
C8 0.0541(16) 0.0469(15) 0.0461(15) -0.0014(13) 0.0209(13) -0.0041(12)
C9 0.068(2) 0.0531(17) 0.0677(19) 0.0158(15) 0.0376(16) 0.0126(15)
C10 0.064(2) 0.0659(19) 0.0670(19) 0.0107(16) 0.0385(17) 0.0126(16)
C11 0.0508(17) 0.0512(17) 0.0570(17) -0.0090(13) 0.0187(14) -0.0068(14)
C12 0.0437(15) 0.0525(16) 0.0507(16) -0.0045(13) 0.0150(13) -0.0011(13)
C13 0.0513(17) 0.0606(18) 0.0478(15) -0.0102(14) 0.0180(13) -0.0025(14)
C14 0.0474(17) 0.071(2) 0.0543(17) -0.0096(14) 0.0187(14) -0.0177(15)
C15 0.065(2) 0.098(3) 0.068(2) -0.011(2) 0.0330(18) -0.0190(19)
C16 0.063(2) 0.130(4) 0.075(3) -0.005(2) 0.034(2) -0.038(3)
C17 0.071(3) 0.106(3) 0.082(3) 0.014(2) 0.021(2) -0.033(2)
C18 0.059(2) 0.081(2) 0.075(2) 0.0129(17) 0.0107(18) -0.0138(19)
C19 0.0514(18) 0.062(2) 0.0571(18) -0.0011(14) 0.0124(14) -0.0115(16)
C20 0.063(2) 0.064(2) 0.066(2) 0.0035(16) 0.0188(17) 0.0097(17)
C21 0.0512(17) 0.0643(19) 0.0610(18) -0.0051(14) 0.0245(15) 0.0051(15)
C22 0.064(2) 0.0498(17) 0.0596(18) 0.0003(15) 0.0240(16) 0.0012(14)
C23 0.0470(16) 0.0450(15) 0.0534(16) 0.0028(12) 0.0177(13) 0.0055(13)
C24 0.0562(18) 0.0558(17) 0.0672(19) 0.0068(15) 0.0305(16) 0.0035(15)
C25 0.0524(19) 0.072(2) 0.086(2) 0.0012(16) 0.0373(18) 0.0122(18)
C26 0.0533(18) 0.0564(18) 0.0605(18) -0.0058(14) 0.0133(15) 0.0174(15)
C27 0.070(2) 0.079(3) 0.090(3) -0.025(2) 0.015(2) 0.018(2)
C28 0.099(3) 0.078(3) 0.106(3) -0.035(3) 0.007(3) 0.002(3)
C29 0.132(4) 0.082(3) 0.124(4) -0.032(3) 0.040(3) -0.047(3)
C30 0.103(3) 0.083(3) 0.132(4) -0.018(2) 0.053(3) -0.041(3)
C31 0.0597(19) 0.0500(17) 0.0658(19) -0.0037(14) 0.0201(16) -0.0035(15)
C32 0.0502(17) 0.0550(18) 0.0689(19) 0.0010(13) 0.0291(15) -0.0025(15)
O1W 0.069(3) 0.141(5) 0.100(4) 0.000(3) 0.036(3) -0.008(4)

loop_
_atom_type_symbol
_atom_type_description
_atom_type_scat_dispersion_real
_atom_type_scat_dispersion_imag
_atom_type_scat_source
C C 0.0033 0.0016 'International Tables Vol C Tables 4.2.6.8 and 6.1.1.4'
H H 0.0000 0.0000 'International Tables Vol C Tables 4.2.6.8 and 6.1.1.4'
N N 0.0061 0.0033 'International Tables Vol C Tables 4.2.6.8 and 6.1.1.4'
O O 0.0106 0.0060 'International Tables Vol C Tables 4.2.6.8 and 6.1.1.4'
Zn Zn 0.2839 1.4301 'International Tables Vol C Tables 4.2.6.8 and 6.1.1.4'

loop_
_geom_angle_atom_site_label_1
_geom_angle_atom_site_label_2
_geom_angle_atom_site_label_3
_geom_angle_site_symmetry_1
_geom_angle_site_symmetry_3
_geom_angle
_geom_angle_publ_flag
O6 Zn1 O3 . . 108.78(9) y
O6 Zn1 N2 . 4_586 128.04(10) y
O3 Zn1 N2 . 4_586 111.58(9) y
O6 Zn1 N1 . . 104.83(9) y
O3 Zn1 N1 . . 97.83(9) y
N2 Zn1 N1 4_586 . 100.67(9) y
C21 O1 H1A . . 109.4 ?
C11 O3 Zn1 . . 107.44(19) ?
C24 O4 H4A . . 109.5 ?
C22 O6 Zn1 . . 114.5(2) ?
C1 N1 C5 . . 116.9(2) ?
C1 N1 Zn1 . . 121.1(2) ?
C5 N1 Zn1 . . 122.0(2) ?
C6 N2 C10 . . 116.6(2) ?
C6 N2 Zn1 . 4_585 122.3(2) ?
C10 N2 Zn1 . 4_585 121.0(2) ?
N1 C1 C2 . . 123.2(3) ?
N1 C1 H1 . . 118.4 ?
C2 C1 H1 . . 118.4 ?
C1 C2 C3 . . 120.5(3) ?
C1 C2 H2 . . 119.8 ?
C3 C2 H2 . . 119.7 ?
C2 C3 C4 . . 116.0(3) ?
C2 C3 C8 . . 122.2(3) ?
C4 C3 C8 . . 121.8(3) ?
C5 C4 C3 . . 120.4(3) ?
C5 C4 H4 . . 119.9 ?
C3 C4 H4 . . 119.7 ?
N1 C5 C4 . . 122.8(3) ?
N1 C5 H5 . . 118.6 ?
C4 C5 H5 . . 118.6 ?
N2 C6 C7 . . 123.4(3) ?
N2 C6 H6 . . 118.2 ?
C7 C6 H6 . . 118.4 ?
C8 C7 C6 . . 120.3(3) ?
C8 C7 H7 . . 119.8 ?
C6 C7 H7 . . 119.8 ?
C7 C8 C9 . . 116.6(3) ?
C7 C8 C3 . . 121.1(2) ?
C9 C8 C3 . . 122.3(3) ?
C10 C9 C8 . . 119.5(3) ?
C10 C9 H9 . . 120.3 ?
C8 C9 H9 . . 120.2 ?
N2 C10 C9 . . 123.5(3) ?
N2 C10 H10 . . 118.2 ?
C9 C10 H10 . . 118.2 ?
O2 C11 O3 . . 121.9(3) ?
O2 C11 C12 . . 119.3(3) ?
O3 C11 C12 . . 118.9(3) ?
C13 C12 C21 . . 118.9(3) ?
C13 C12 C11 . . 120.9(3) ?
C21 C12 C11 . . 120.1(3) ?
C12 C13 C14 . . 121.5(3) ?
C12 C13 H13 . . 119.3 ?
C14 C13 H13 . . 119.3 ?
C13 C14 C19 . . 119.2(3) ?
C13 C14 C15 . . 122.5(3) ?
C19 C14 C15 . . 118.3(3) ?
C16 C15 C14 . . 119.7(4) ?
C16 C15 H15 . . 120.0 ?
C14 C15 H15 . . 120.3 ?
C15 C16 C17 . . 121.1(4) ?
C15 C16 H16 . . 119.5 ?
C17 C16 H16 . . 119.4 ?
C18 C17 C16 . . 121.2(4) ?
C18 C17 H17 . . 119.4 ?
C16 C17 H17 . . 119.4 ?
C17 C18 C19 . . 120.1(4) ?
C17 C18 H18 . . 120.0 ?
C19 C18 H18 . . 119.9 ?
C20 C19 C18 . . 121.8(3) ?
C20 C19 C14 . . 118.8(3) ?
C18 C19 C14 . . 119.5(3) ?
C21 C20 C19 . . 120.8(3) ?
C21 C20 H20 . . 119.5 ?
C19 C20 H20 . . 119.7 ?
C20 C21 O1 . . 118.5(3) ?
C20 C21 C12 . . 121.0(3) ?
O1 C21 C12 . . 120.5(3) ?
O5 C22 O6 . . 122.4(3) ?
O5 C22 C23 . . 120.2(3) ?
O6 C22 C23 . . 117.4(3) ?
C32 C23 C24 . . 118.7(3) ?
C32 C23 C22 . . 121.3(3) ?
C24 C23 C22 . . 120.0(3) ?
O4 C24 C25 . . 119.4(3) ?
O4 C24 C23 . . 121.1(3) ?
C25 C24 C23 . . 119.5(3) ?
C24 C25 C26 . . 122.2(3) ?
C24 C25 H25 . . 119.0 ?
C26 C25 H25 . . 118.8 ?
C25 C26 C31 . . 119.1(3) ?
C25 C26 C27 . . 123.5(3) ?
C31 C26 C27 . . 117.4(3) ?
C28 C27 C26 . . 121.8(4) ?
C28 C27 H27 . . 119.2 ?
C26 C27 H27 . . 119.0 ?
C27 C28 C29 . . 120.8(4) ?
C27 C28 H28 . . 119.5 ?
C29 C28 H28 . . 119.7 ?
C30 C29 C28 . . 119.9(4) ?
C30 C29 H29 . . 120.1 ?
C28 C29 H29 . . 120.0 ?
C29 C30 C31 . . 120.7(4) ?
C29 C30 H30 . . 119.7 ?
C31 C30 H30 . . 119.6 ?
C30 C31 C32 . . 122.9(3) ?
C30 C31 C26 . . 119.4(3) ?
C32 C31 C26 . . 117.8(3) ?
C23 C32 C31 . . 122.6(3) ?
C23 C32 H32 . . 118.7 ?
C31 C32 H32 . . 118.7 ?
H1WA O1W H1WB . . 101.5 ?

loop_
_geom_bond_atom_site_label_1
_geom_bond_atom_site_label_2
_geom_bond_site_symmetry_2
_geom_bond_distance
_geom_bond_publ_flag
Zn1 O6 . 1.936(2) yes
Zn1 O3 . 1.987(2) yes
Zn1 N2 4_586 2.039(2) yes
Zn1 N1 . 2.057(2) yes
O1 C21 . 1.364(3) ?
O1 H1A . 0.82 ?
O2 C11 . 1.254(3) ?
O3 C11 . 1.258(3) ?
O4 C24 . 1.349(4) ?
O4 H4A . 0.82 ?
O5 C22 . 1.238(4) ?
O6 C22 . 1.259(3) ?
N1 C1 . 1.327(4) ?
N1 C5 . 1.333(4) ?
N2 C6 . 1.323(4) ?
N2 C10 . 1.335(4) ?
N2 Zn1 4_585 2.039(2) ?
C1 C2 . 1.368(4) ?
C1 H1 . 0.93 ?
C2 C3 . 1.375(4) ?
C2 H2 . 0.93 ?
C3 C4 . 1.383(4) ?
C3 C8 . 1.481(4) ?
C4 C5 . 1.371(4) ?
C4 H4 . 0.93 ?
C5 H5 . 0.93 ?
C6 C7 . 1.376(4) ?
C6 H6 . 0.93 ?
C7 C8 . 1.375(4) ?
C7 H7 . 0.93 ?
C8 C9 . 1.384(4) ?
C9 C10 . 1.378(4) ?
C9 H9 . 0.93 ?
C10 H10 . 0.93 ?
C11 C12 . 1.497(4) ?
C12 C13 . 1.368(4) ?
C12 C21 . 1.422(4) ?
C13 C14 . 1.406(4) ?
C13 H13 . 0.93 ?
C14 C19 . 1.417(4) ?
C14 C15 . 1.425(4) ?
C15 C16 . 1.372(5) ?
C15 H15 . 0.93 ?
C16 C17 . 1.380(6) ?
C16 H16 . 0.93 ?
C17 C18 . 1.351(5) ?
C17 H17 . 0.93 ?
C18 C19 . 1.417(4) ?
C18 H18 . 0.93 ?
C19 C20 . 1.411(4) ?
C20 C21 . 1.358(4) ?
C20 H20 . 0.93 ?
C22 C23 . 1.491(4) ?
C23 C32 . 1.360(4) ?
C23 C24 . 1.421(4) ?
C24 C25 . 1.355(4) ?
C25 C26 . 1.388(5) ?
C25 H25 . 0.93 ?
C26 C31 . 1.413(4) ?
C26 C27 . 1.421(4) ?
C27 C28 . 1.332(6) ?
C27 H27 . 0.93 ?
C28 C29 . 1.390(6) ?
C28 H28 . 0.93 ?
C29 C30 . 1.368(6) ?
C29 H29 . 0.93 ?
C30 C31 . 1.400(5) ?
C30 H30 . 0.93 ?
C31 C32 . 1.403(4) ?
C32 H32 . 0.93 ?
O1W H1WA . 0.85 ?
O1W H1WB . 0.85 ?

loop_
_geom_hbond_atom_site_label_D
_geom_hbond_atom_site_label_H
_geom_hbond_atom_site_label_A
_geom_hbond_site_symmetry_A
_geom_hbond_distance_DH
_geom_hbond_distance_HA
_geom_hbond_distance_DA
_geom_hbond_angle_DHA
O1W H1WA O3 2_646 0.85 2.25 3.064(7) 161
O1 H1A O2 . 0.82 1.80 2.533(3) 149
O1W H1WB O1 . 0.85 2.18 2.993(7) 159
O4 h4A O5 . 0.82 1.86 2.586(4) 147
